data_1534147
loop_
_publ_author_name
'Alekseeva, O.A.'
'Sorokina, N.I.'
'Verin, I.A.'
'Yanovskii, V.K.'
'Lozevskaya, T.Yu.'
'Voronkova, V.I.'
'Simonov, V.I.'

_publ_section_title
;
 Structure and properties of potassium titanyl phosphate single crystals
 with 7 and 11 at.% Nb
;
_journal_name_full Kristallografiya
_journal_page_first 238
_journal_page_last 245
_journal_volume 48
_journal_year 2003
_chemical_formula_sum 'K0.89 Nb0.11 O5 P Ti0.89'
_chemical_name_systematic 'K0.89 ((Ti0.89 Nb0.11) O) (P O4)'
_space_group_IT_number 33
_symmetry_space_group_name_Hall 'P 2c -2n'
_symmetry_space_group_name_H-M 'P n a 21'
_cell_angle_alpha 90
_cell_angle_beta 90
_cell_angle_gamma 90
_cell_formula_units_Z 8
_cell_length_a 12.815
_cell_length_b 6.415
_cell_length_c 10.591
_cell_volume 870.667
_citation_journal_id_ASTM KRISAJ
_cod_data_source_file Alekseeva_KRISAJ_2003_444.cif
_cod_data_source_block K0.89Nb0.11O5P1Ti0.89
_cod_original_cell_volume 870.6672
_cod_original_formula_sum 'K0.89 Nb0.11 O5 P1 Ti0.89'
_cod_database_code 1534147

loop_
_symmetry_equiv_pos_as_xyz
x,y,z
-x,-y,z+1/2
-x+1/2,y+1/2,z+1/2
x+1/2,-y+1/2,z

loop_
_atom_site_label
_atom_site_type_symbol
_atom_site_fract_x
_atom_site_fract_y
_atom_site_fract_z
_atom_site_occupancy
_atom_site_U_iso_or_equiv
K3 K+1 0.3993 0.8313 0.4406 0.275 0.0
K2 K+1 0.37969 0.78198 0.30693 0.636 0.0
O9 O-2 0.22426 0.0409 0.38253 1 0.0
O10 O-2 0.22445 -0.0376 0.63553 1 0.0
O1 O-2 0.48672 0.4819 0.14237 1 0.0
P1 P+5 0.49896 0.33776 0.25518 1 0.0
O4 O-2 0.59508 0.1973 0.23745 1 0.0
O3 O-2 0.40145 0.1983 0.27471 1 0.0
K4 K+1 0.1077 0.7049 0.1713 0.228 0.0
K1 K+1 0.10433 0.69458 0.06393 0.61 0.0
Nb1 Nb+5 0.37193 0.49964 0 0.211 0.0
O8 O-2 0.25299 0.4612 0.39258 1 0.0
O5 O-2 0.11225 0.3104 0.53424 1 0.0
Ti1 Ti+4 0.37184 0.49964 0 0.789 0.0
O7 O-2 0.25335 0.5404 0.62249 1 0.0
Ti2 Ti+4 0.24814 0.25164 0.24968 1 0.0
P2 P+5 0.18206 0.50094 0.50644 1 0.0
O2 O-2 0.51075 0.471 0.37632 1 0.0
O6 O-2 0.11289 0.6904 0.48075 1 0.0
